data_7030996
loop_
_publ_author_name
'Adler Ya\~nez, Ra\'ul A'
'Kehr, Gerald'
'Daniliuc, Constantin G.'
'Schirmer, Birgitta'
'Erker, Gerhard'

_publ_section_title
;
 Formation of a dihydroborole by catalytic isomerization of a
 divinylborane.
;
_journal_issue 28
_journal_name_full 'Dalton transactions (Cambridge, England : 2003)'
_journal_page_first 10794
_journal_page_last 10800
_journal_paper_doi 10.1039/c4dt01423e
_journal_volume 43
_journal_year 2014
_chemical_formula_sum 'C36 H35 B2 F10 N2'
_chemical_formula_weight 707.28
_chemical_name_systematic
; 
 ? 
;
_space_group_IT_number 2
_symmetry_cell_setting triclinic
_symmetry_space_group_name_Hall '-P 1'
_symmetry_space_group_name_H-M 'P -1'
_atom_sites_solution_hydrogens geom
_atom_sites_solution_primary direct
_atom_sites_solution_secondary difmap
_audit_creation_method SHELXL-97
_cell_angle_alpha 95.573(2)
_cell_angle_beta 101.176(2)
_cell_angle_gamma 104.130(2)
_cell_formula_units_Z 2
_cell_length_a 10.0640(4)
_cell_length_b 12.5390(5)
_cell_length_c 14.4570(6)
_cell_measurement_reflns_used 4963
_cell_measurement_temperature 223(2)
_cell_measurement_theta_max 68.25
_cell_measurement_theta_min 0.88
_cell_volume 1715.50(12)
_computing_cell_refinement 'Collect (Nonius B.V., 1998)'
_computing_data_collection 'Collect (Nonius B.V., 1998)'
_computing_data_reduction 'Denzo-SMN (Otwinowski & Minor, 1997)'
_computing_molecular_graphics 'XP (BrukerAXS, 2000)'
_computing_publication_material 'SHELXL-97 (Sheldrick, 1997)'
_computing_structure_refinement 'SHELXL-97 (Sheldrick, 1997)'
_computing_structure_solution 'SHELXS-97 (Sheldrick, 1990)'
_diffrn_ambient_temperature 223(2)
_diffrn_measured_fraction_theta_full 0.952
_diffrn_measured_fraction_theta_max 0.952
_diffrn_measurement_device_type 'Nonius KappaCCD APEXII'
_diffrn_measurement_method '\w and \f scans'
_diffrn_radiation_monochromator graphite
_diffrn_radiation_source 'fine-focus sealed tube'
_diffrn_radiation_type CuK\a
_diffrn_radiation_wavelength 1.54178
_diffrn_reflns_av_R_equivalents 0.034
_diffrn_reflns_av_sigmaI/netI 0.0244
_diffrn_reflns_limit_h_max 11
_diffrn_reflns_limit_h_min 0
_diffrn_reflns_limit_k_max 14
_diffrn_reflns_limit_k_min -14
_diffrn_reflns_limit_l_max 16
_diffrn_reflns_limit_l_min -17
_diffrn_reflns_number 18481
_diffrn_reflns_theta_full 67.20
_diffrn_reflns_theta_max 67.20
_diffrn_reflns_theta_min 3.68
_exptl_absorpt_coefficient_mu 1.011
_exptl_absorpt_correction_T_max 0.9057
_exptl_absorpt_correction_T_min 0.7720
_exptl_absorpt_correction_type multi-scan
_exptl_absorpt_process_details 'Denzo (Otwinowski, Borek, Majewski & Minor, 2003)'
_exptl_crystal_colour colourless
_exptl_crystal_density_diffrn 1.369
_exptl_crystal_density_method 'not measured'
_exptl_crystal_description plate
_exptl_crystal_F_000 730
_exptl_crystal_size_max 0.27
_exptl_crystal_size_mid 0.15
_exptl_crystal_size_min 0.10
_refine_diff_density_max 0.235
_refine_diff_density_min -0.190
_refine_diff_density_rms 0.030
_refine_ls_extinction_method none
_refine_ls_goodness_of_fit_ref 1.034
_refine_ls_hydrogen_treatment constr
_refine_ls_matrix_type full
_refine_ls_number_parameters 455
_refine_ls_number_reflns 5829
_refine_ls_number_restraints 0
_refine_ls_restrained_S_all 1.034
_refine_ls_R_factor_all 0.0419
_refine_ls_R_factor_gt 0.0394
_refine_ls_shift/su_max 0.000
_refine_ls_shift/su_mean 0.000
_refine_ls_structure_factor_coef Fsqd
_refine_ls_weighting_details 'calc w=1/[\s^2^(Fo^2^)+(0.0492P)^2^+0.4911P] where P=(Fo^2^+2Fc^2^)/3'
_refine_ls_weighting_scheme calc
_refine_ls_wR_factor_gt 0.1010
_refine_ls_wR_factor_ref 0.1032
_reflns_number_gt 5364
_reflns_number_total 5829
_reflns_threshold_expression >2sigma(I)
_cod_data_source_file c4dt01423e2.cif
_cod_data_source_block erk7147
_cod_depositor_comments 'Adding full bibliography for 7030994--7030997.cif.'
_cod_original_sg_symbol_H-M P-1
_cod_database_code 7030996

loop_
_symmetry_equiv_pos_as_xyz
'x, y, z'
'-x, -y, -z'

loop_
_atom_site_label
_atom_site_type_symbol
_atom_site_fract_x
_atom_site_fract_y
_atom_site_fract_z
_atom_site_U_iso_or_equiv
_atom_site_adp_type
_atom_site_occupancy
_atom_site_symmetry_multiplicity
_atom_site_calc_flag
_atom_site_refinement_flags
N1 N 0.81153(12) 0.58217(9) 0.34120(8) 0.0383(3) Uani 1 1 d .
C1 C 0.73631(14) 0.35907(11) 0.33843(9) 0.0355(3) Uani 1 1 d .
H1 H 0.8327 0.3550 0.3365 0.043 Uiso 1 1 calc R
B1 B 0.74544(16) 0.48691(13) 0.37554(11) 0.0368(3) Uani 1 1 d .
C2 C 0.69444(16) 0.30039(12) 0.42393(10) 0.0426(3) Uani 1 1 d .
H2A H 0.6364 0.2240 0.4004 0.051 Uiso 1 1 calc R
H2B H 0.7791 0.2976 0.4694 0.051 Uiso 1 1 calc R
B2 B 0.63116(16) 0.28991(12) 0.23745(11) 0.0348(3) Uani 1 1 d .
C3 C 0.61221(17) 0.36719(13) 0.47277(10) 0.0465(3) Uani 1 1 d .
H3A H 0.5130 0.3460 0.4393 0.056 Uiso 1 1 calc R
H3B H 0.6182 0.3546 0.5391 0.056 Uiso 1 1 calc R
C4 C 0.68110(17) 0.48867(13) 0.46837(11) 0.0467(3) Uani 1 1 d .
H4A H 0.7554 0.5217 0.5257 0.056 Uiso 1 1 calc R
H4B H 0.6114 0.5317 0.4630 0.056 Uiso 1 1 calc R
C5 C 0.81590(17) 0.69823(12) 0.37796(11) 0.0463(3) Uani 1 1 d .
H5 H 0.8732 0.7470 0.3421 0.056 Uiso 1 1 calc R
C6 C 0.8885(2) 0.73460(15) 0.48319(13) 0.0643(5) Uani 1 1 d .
H6A H 0.8266 0.7003 0.5221 0.096 Uiso 1 1 calc R
H6B H 0.9102 0.8149 0.4983 0.096 Uiso 1 1 calc R
H6C H 0.9748 0.7117 0.4961 0.096 Uiso 1 1 calc R
C7 C 0.6703(2) 0.71784(15) 0.35594(15) 0.0617(4) Uani 1 1 d .
H7A H 0.6314 0.7005 0.2877 0.093 Uiso 1 1 calc R
H7B H 0.6774 0.7951 0.3776 0.093 Uiso 1 1 calc R
H7C H 0.6094 0.6704 0.3885 0.093 Uiso 1 1 calc R
C8 C 0.89650(15) 0.57448(12) 0.26903(10) 0.0408(3) Uani 1 1 d .
H8 H 0.8794 0.4943 0.2461 0.049 Uiso 1 1 calc R
C9 C 1.05318(17) 0.61869(15) 0.31360(12) 0.0537(4) Uani 1 1 d .
H9A H 1.0752 0.6976 0.3367 0.080 Uiso 1 1 calc R
H9B H 1.1063 0.6069 0.2661 0.080 Uiso 1 1 calc R
H9C H 1.0779 0.5797 0.3664 0.080 Uiso 1 1 calc R
C10 C 0.85346(19) 0.62771(15) 0.18169(11) 0.0547(4) Uani 1 1 d .
H10A H 0.7533 0.5979 0.1554 0.082 Uiso 1 1 calc R
H10B H 0.9046 0.6115 0.1341 0.082 Uiso 1 1 calc R
H10C H 0.8751 0.7076 0.2000 0.082 Uiso 1 1 calc R
N11 N 0.47636(12) 0.30291(9) 0.24706(8) 0.0364(3) Uani 1 1 d .
C12 C 0.45719(15) 0.40598(12) 0.24735(10) 0.0410(3) Uani 1 1 d .
H12 H 0.5287 0.4634 0.2356 0.049 Uiso 1 1 calc R
C13 C 0.33714(17) 0.42982(14) 0.26413(11) 0.0493(4) Uani 1 1 d .
H13 H 0.3271 0.5024 0.2642 0.059 Uiso 1 1 calc R
C14 C 0.23105(17) 0.34555(16) 0.28091(12) 0.0553(4) Uani 1 1 d .
H14 H 0.1474 0.3597 0.2918 0.066 Uiso 1 1 calc R
C15 C 0.25022(17) 0.24064(15) 0.28139(12) 0.0542(4) Uani 1 1 d .
H15 H 0.1796 0.1822 0.2927 0.065 Uiso 1 1 calc R
C16 C 0.37383(15) 0.22188(13) 0.26508(10) 0.0440(3) Uani 1 1 d .
H16 H 0.3868 0.1503 0.2666 0.053 Uiso 1 1 calc R
C21 C 0.62515(15) 0.15531(11) 0.21930(9) 0.0373(3) Uani 1 1 d .
F22 F 0.42231(9) 0.12069(7) 0.09460(6) 0.0477(2) Uani 1 1 d .
C22 C 0.52267(15) 0.08247(11) 0.14632(10) 0.0391(3) Uani 1 1 d .
F23 F 0.40984(10) -0.09302(7) 0.05108(6) 0.0573(2) Uani 1 1 d .
C23 C 0.51481(17) -0.02800(12) 0.12090(10) 0.0448(3) Uani 1 1 d .
F24 F 0.61270(13) -0.17875(7) 0.14341(8) 0.0695(3) Uani 1 1 d .
C24 C 0.61638(18) -0.07194(12) 0.16743(11) 0.0487(4) Uani 1 1 d .
F25 F 0.82435(12) -0.04524(8) 0.28400(8) 0.0688(3) Uani 1 1 d .
C25 C 0.72231(17) -0.00424(13) 0.23888(11) 0.0482(4) Uani 1 1 d .
F26 F 0.83723(9) 0.16424(7) 0.33215(6) 0.0533(2) Uani 1 1 d .
C26 C 0.72537(16) 0.10597(12) 0.26294(10) 0.0421(3) Uani 1 1 d .
C31 C 0.66498(14) 0.33095(10) 0.13623(9) 0.0345(3) Uani 1 1 d .
F32 F 0.43892(9) 0.34773(7) 0.06155(6) 0.0465(2) Uani 1 1 d .
C32 C 0.57449(15) 0.35451(11) 0.06018(10) 0.0371(3) Uani 1 1 d .
F33 F 0.51943(11) 0.40792(7) -0.09244(6) 0.0560(2) Uani 1 1 d .
C33 C 0.61267(17) 0.38446(11) -0.02292(10) 0.0430(3) Uani 1 1 d .
F34 F 0.78391(13) 0.41698(9) -0.11486(7) 0.0704(3) Uani 1 1 d .
C34 C 0.74588(18) 0.38876(13) -0.03466(10) 0.0484(4) Uani 1 1 d .
F35 F 0.96977(11) 0.36663(9) 0.02635(7) 0.0659(3) Uani 1 1 d .
C35 C 0.83881(16) 0.36286(13) 0.03638(11) 0.0460(3) Uani 1 1 d .
F36 F 0.89395(9) 0.30624(7) 0.18332(6) 0.0470(2) Uani 1 1 d .
C36 C 0.79704(15) 0.33385(11) 0.11801(9) 0.0378(3) Uani 1 1 d .
C41 C 0.3464(3) 0.8616(3) 0.2968(3) 0.1069(10) Uani 1 1 d .
H41 H 0.4087 0.8274 0.2728 0.128 Uiso 1 1 calc R
C42 C 0.3645(3) 0.8893(3) 0.3925(3) 0.1098(11) Uani 1 1 d .
H42 H 0.4393 0.8747 0.4348 0.132 Uiso 1 1 calc R
C43 C 0.2730(4) 0.9388(2) 0.4269(2) 0.1088(10) Uani 1 1 d .
H43 H 0.2853 0.9586 0.4930 0.131 Uiso 1 1 calc R
C44 C 0.1628(3) 0.9595(2) 0.3647(2) 0.0948(7) Uani 1 1 d .
H44 H 0.0993 0.9926 0.3883 0.114 Uiso 1 1 calc R
C45 C 0.1467(3) 0.9318(2) 0.2691(2) 0.0859(7) Uani 1 1 d .
H45 H 0.0723 0.9463 0.2264 0.103 Uiso 1 1 calc R
C46 C 0.2382(3) 0.8831(2) 0.2353(2) 0.0958(8) Uani 1 1 d .
H46 H 0.2269 0.8642 0.1692 0.115 Uiso 1 1 calc R
C51 C 0.1141(3) 0.0649(3) -0.0232(2) 0.1056(9) Uani 1 1 d .
H51 H 0.1928 0.1102 -0.0395 0.127 Uiso 1 1 calc R
C52 C 0.0797(4) -0.0458(4) -0.0476(2) 0.1154(11) Uani 1 1 d .
H52 H 0.1354 -0.0782 -0.0805 0.139 Uiso 1 1 calc R
C53 C -0.0336(4) -0.1113(2) -0.0255(2) 0.1063(9) Uani 1 1 d .
H53 H -0.0573 -0.1888 -0.0436 0.128 Uiso 1 1 calc R

loop_
_atom_site_aniso_label
_atom_site_aniso_U_11
_atom_site_aniso_U_22
_atom_site_aniso_U_33
_atom_site_aniso_U_23
_atom_site_aniso_U_13
_atom_site_aniso_U_12
N1 0.0405(6) 0.0370(6) 0.0368(6) 0.0011(5) 0.0130(5) 0.0078(5)
C1 0.0381(7) 0.0387(7) 0.0313(6) 0.0070(5) 0.0096(5) 0.0110(6)
B1 0.0356(8) 0.0424(8) 0.0316(7) 0.0034(6) 0.0061(6) 0.0107(6)
C2 0.0522(8) 0.0439(8) 0.0331(7) 0.0094(6) 0.0099(6) 0.0137(6)
B2 0.0370(8) 0.0363(8) 0.0330(7) 0.0072(6) 0.0093(6) 0.0116(6)
C3 0.0559(9) 0.0530(9) 0.0341(7) 0.0103(6) 0.0179(6) 0.0136(7)
C4 0.0569(9) 0.0470(8) 0.0398(8) 0.0054(6) 0.0184(7) 0.0155(7)
C5 0.0528(9) 0.0365(7) 0.0504(8) 0.0021(6) 0.0204(7) 0.0085(6)
C6 0.0756(12) 0.0509(9) 0.0572(10) -0.0133(8) 0.0156(9) 0.0080(9)
C7 0.0693(11) 0.0530(10) 0.0755(12) 0.0181(9) 0.0271(9) 0.0286(9)
C8 0.0437(8) 0.0394(7) 0.0384(7) 0.0016(6) 0.0159(6) 0.0061(6)
C9 0.0446(8) 0.0600(10) 0.0558(9) 0.0029(7) 0.0179(7) 0.0102(7)
C10 0.0619(10) 0.0567(9) 0.0430(8) 0.0086(7) 0.0158(7) 0.0081(8)
N11 0.0380(6) 0.0393(6) 0.0320(6) 0.0057(5) 0.0082(5) 0.0106(5)
C12 0.0447(8) 0.0431(8) 0.0370(7) 0.0066(6) 0.0087(6) 0.0154(6)
C13 0.0515(9) 0.0582(9) 0.0434(8) 0.0053(7) 0.0089(7) 0.0266(8)
C14 0.0404(8) 0.0797(12) 0.0487(9) 0.0028(8) 0.0106(7) 0.0236(8)
C15 0.0412(8) 0.0652(10) 0.0527(9) 0.0036(8) 0.0155(7) 0.0061(7)
C16 0.0441(8) 0.0458(8) 0.0408(8) 0.0049(6) 0.0133(6) 0.0077(6)
C21 0.0431(7) 0.0379(7) 0.0332(7) 0.0079(5) 0.0125(6) 0.0112(6)
F22 0.0490(5) 0.0473(5) 0.0418(4) 0.0023(4) 0.0007(4) 0.0127(4)
C22 0.0450(8) 0.0384(7) 0.0353(7) 0.0073(5) 0.0121(6) 0.0106(6)
F23 0.0693(6) 0.0440(5) 0.0474(5) -0.0048(4) 0.0099(4) 0.0014(4)
C23 0.0551(9) 0.0387(7) 0.0375(7) 0.0029(6) 0.0152(7) 0.0044(6)
F24 0.0967(8) 0.0349(5) 0.0769(7) 0.0045(4) 0.0178(6) 0.0210(5)
C24 0.0666(10) 0.0315(7) 0.0520(9) 0.0072(6) 0.0216(8) 0.0136(7)
F25 0.0756(7) 0.0536(6) 0.0827(7) 0.0165(5) 0.0056(6) 0.0346(5)
C25 0.0578(9) 0.0417(8) 0.0522(9) 0.0146(7) 0.0152(7) 0.0215(7)
F26 0.0531(5) 0.0490(5) 0.0535(5) 0.0044(4) -0.0042(4) 0.0198(4)
C26 0.0474(8) 0.0399(7) 0.0391(7) 0.0071(6) 0.0091(6) 0.0119(6)
C31 0.0413(7) 0.0299(6) 0.0312(6) 0.0019(5) 0.0081(5) 0.0084(5)
F32 0.0426(4) 0.0540(5) 0.0425(4) 0.0099(4) 0.0043(3) 0.0155(4)
C32 0.0418(7) 0.0326(6) 0.0353(7) 0.0034(5) 0.0069(6) 0.0093(6)
F33 0.0749(6) 0.0513(5) 0.0374(4) 0.0139(4) -0.0005(4) 0.0165(4)
C33 0.0576(9) 0.0352(7) 0.0323(7) 0.0054(5) 0.0043(6) 0.0096(6)
F34 0.0949(8) 0.0816(7) 0.0445(5) 0.0237(5) 0.0343(5) 0.0215(6)
C34 0.0687(10) 0.0453(8) 0.0330(7) 0.0081(6) 0.0201(7) 0.0110(7)
F35 0.0599(6) 0.0849(7) 0.0655(6) 0.0170(5) 0.0365(5) 0.0232(5)
C35 0.0501(8) 0.0461(8) 0.0447(8) 0.0037(6) 0.0215(7) 0.0112(7)
F36 0.0432(4) 0.0600(5) 0.0429(5) 0.0087(4) 0.0113(4) 0.0219(4)
C36 0.0427(7) 0.0373(7) 0.0334(7) 0.0034(5) 0.0081(6) 0.0118(6)
C41 0.0746(16) 0.113(2) 0.155(3) 0.069(2) 0.0550(18) 0.0240(14)
C42 0.0710(15) 0.110(2) 0.142(3) 0.069(2) 0.0053(17) 0.0065(15)
C43 0.123(2) 0.0881(18) 0.0901(18) 0.0193(14) 0.0003(17) -0.0024(17)
C44 0.0963(18) 0.0683(14) 0.116(2) 0.0150(14) 0.0180(16) 0.0206(13)
C45 0.0727(14) 0.0732(14) 0.1018(19) 0.0318(13) 0.0025(13) 0.0074(11)
C46 0.0887(17) 0.0999(18) 0.1006(18) 0.0414(15) 0.0365(15) 0.0065(14)
C51 0.0661(14) 0.141(3) 0.114(2) 0.040(2) 0.0220(14) 0.0266(16)
C52 0.130(3) 0.157(3) 0.108(2) 0.040(2) 0.062(2) 0.093(3)
C53 0.138(3) 0.0873(18) 0.0831(17) 0.0021(14) -0.0002(18) 0.0356(19)

loop_
_atom_type_symbol
_atom_type_description
_atom_type_scat_dispersion_real
_atom_type_scat_dispersion_imag
_atom_type_scat_source
C C 0.0181 0.0091 'International Tables Vol C Tables 4.2.6.8 and 6.1.1.4'
H H 0.0000 0.0000 'International Tables Vol C Tables 4.2.6.8 and 6.1.1.4'
B B 0.0090 0.0039 'International Tables Vol C Tables 4.2.6.8 and 6.1.1.4'
N N 0.0311 0.0180 'International Tables Vol C Tables 4.2.6.8 and 6.1.1.4'
F F 0.0727 0.0534 'International Tables Vol C Tables 4.2.6.8 and 6.1.1.4'

loop_
_geom_angle_atom_site_label_1
_geom_angle_atom_site_label_2
_geom_angle_atom_site_label_3
_geom_angle
_geom_angle_site_symmetry_1
_geom_angle_site_symmetry_3
B1 N1 C8 120.99(11) . .
B1 N1 C5 125.04(12) . .
C8 N1 C5 113.72(11) . .
C2 C1 B1 101.49(10) . .
C2 C1 B2 109.53(11) . .
B1 C1 B2 122.50(11) . .
C2 C1 H1 107.5 . .
B1 C1 H1 107.5 . .
B2 C1 H1 107.5 . .
N1 B1 C4 124.60(13) . .
N1 B1 C1 127.40(12) . .
C4 B1 C1 107.62(12) . .
C3 C2 C1 108.15(11) . .
C3 C2 H2A 110.1 . .
C1 C2 H2A 110.1 . .
C3 C2 H2B 110.1 . .
C1 C2 H2B 110.1 . .
H2A C2 H2B 108.4 . .
N11 B2 C1 103.73(10) . .
N11 B2 C31 109.33(10) . .
C1 B2 C31 117.84(11) . .
N11 B2 C21 109.44(11) . .
C1 B2 C21 114.30(11) . .
C31 B2 C21 102.14(10) . .
C4 C3 C2 105.40(12) . .
C4 C3 H3A 110.7 . .
C2 C3 H3A 110.7 . .
C4 C3 H3B 110.7 . .
C2 C3 H3B 110.7 . .
H3A C3 H3B 108.8 . .
C3 C4 B1 105.47(12) . .
C3 C4 H4A 110.6 . .
B1 C4 H4A 110.6 . .
C3 C4 H4B 110.6 . .
B1 C4 H4B 110.6 . .
H4A C4 H4B 108.8 . .
N1 C5 C7 111.44(13) . .
N1 C5 C6 113.73(13) . .
C7 C5 C6 111.94(14) . .
N1 C5 H5 106.4 . .
C7 C5 H5 106.4 . .
C6 C5 H5 106.4 . .
C5 C6 H6A 109.5 . .
C5 C6 H6B 109.5 . .
H6A C6 H6B 109.5 . .
C5 C6 H6C 109.5 . .
H6A C6 H6C 109.5 . .
H6B C6 H6C 109.5 . .
C5 C7 H7A 109.5 . .
C5 C7 H7B 109.5 . .
H7A C7 H7B 109.5 . .
C5 C7 H7C 109.5 . .
H7A C7 H7C 109.5 . .
H7B C7 H7C 109.5 . .
N1 C8 C9 111.27(12) . .
N1 C8 C10 113.79(12) . .
C9 C8 C10 111.73(13) . .
N1 C8 H8 106.5 . .
C9 C8 H8 106.5 . .
C10 C8 H8 106.5 . .
C8 C9 H9A 109.5 . .
C8 C9 H9B 109.5 . .
H9A C9 H9B 109.5 . .
C8 C9 H9C 109.5 . .
H9A C9 H9C 109.5 . .
H9B C9 H9C 109.5 . .
C8 C10 H10A 109.5 . .
C8 C10 H10B 109.5 . .
H10A C10 H10B 109.5 . .
C8 C10 H10C 109.5 . .
H10A C10 H10C 109.5 . .
H10B C10 H10C 109.5 . .
C16 N11 C12 118.12(12) . .
C16 N11 B2 124.58(11) . .
C12 N11 B2 116.87(11) . .
N11 C12 C13 122.42(14) . .
N11 C12 H12 118.8 . .
C13 C12 H12 118.8 . .
C12 C13 C14 119.12(15) . .
C12 C13 H13 120.4 . .
C14 C13 H13 120.4 . .
C15 C14 C13 118.78(15) . .
C15 C14 H14 120.6 . .
C13 C14 H14 120.6 . .
C14 C15 C16 119.52(15) . .
C14 C15 H15 120.2 . .
C16 C15 H15 120.2 . .
N11 C16 C15 122.02(15) . .
N11 C16 H16 119.0 . .
C15 C16 H16 119.0 . .
C26 C21 C22 112.67(12) . .
C26 C21 B2 126.26(12) . .
C22 C21 B2 120.56(12) . .
F22 C22 C23 115.77(12) . .
F22 C22 C21 119.11(12) . .
C23 C22 C21 125.12(13) . .
F23 C23 C24 119.63(13) . .
F23 C23 C22 121.08(14) . .
C24 C23 C22 119.29(14) . .
F24 C24 C23 120.69(14) . .
F24 C24 C25 120.60(14) . .
C23 C24 C25 118.71(13) . .
F25 C25 C24 119.56(13) . .
F25 C25 C26 120.28(14) . .
C24 C25 C26 120.16(14) . .
F26 C26 C25 114.24(13) . .
F26 C26 C21 121.73(12) . .
C25 C26 C21 124.02(14) . .
C32 C31 C36 112.72(12) . .
C32 C31 B2 128.83(12) . .
C36 C31 B2 118.18(11) . .
F32 C32 C33 114.48(12) . .
F32 C32 C31 121.42(12) . .
C33 C32 C31 124.10(13) . .
F33 C33 C34 119.76(13) . .
F33 C33 C32 120.38(14) . .
C34 C33 C32 119.86(13) . .
F34 C34 C35 120.62(15) . .
F34 C34 C33 120.46(14) . .
C35 C34 C33 118.92(13) . .
F35 C35 C34 119.88(13) . .
F35 C35 C36 120.63(14) . .
C34 C35 C36 119.49(14) . .
F36 C36 C35 115.64(12) . .
F36 C36 C31 119.56(12) . .
C35 C36 C31 124.81(13) . .
C42 C41 C46 120.4(3) . .
C42 C41 H41 119.8 . .
C46 C41 H41 119.8 . .
C41 C42 C43 119.4(3) . .
C41 C42 H42 120.3 . .
C43 C42 H42 120.3 . .
C42 C43 C44 120.2(3) . .
C42 C43 H43 119.9 . .
C44 C43 H43 119.9 . .
C45 C44 C43 119.6(3) . .
C45 C44 H44 120.2 . .
C43 C44 H44 120.2 . .
C44 C45 C46 120.0(2) . .
C44 C45 H45 120.0 . .
C46 C45 H45 120.0 . .
C45 C46 C41 120.4(3) . .
C45 C46 H46 119.8 . .
C41 C46 H46 119.8 . .
C52 C51 C53 119.3(3) . 2
C52 C51 H51 120.4 . .
C53 C51 H51 120.4 2 .
C51 C52 C53 120.8(3) . .
C51 C52 H52 119.6 . .
C53 C52 H52 119.6 . .
C52 C53 C51 119.9(3) . 2
C52 C53 H53 120.1 . .
C51 C53 H53 120.1 2 .

loop_
_geom_bond_atom_site_label_1
_geom_bond_atom_site_label_2
_geom_bond_distance
_geom_bond_site_symmetry_2
N1 B1 1.404(2) .
N1 C8 1.4818(17) .
N1 C5 1.4872(18) .
C1 C2 1.5729(18) .
C1 B1 1.615(2) .
C1 B2 1.646(2) .
C1 H1 0.9900 .
B1 C4 1.600(2) .
C2 C3 1.528(2) .
C2 H2A 0.9800 .
C2 H2B 0.9800 .
B2 N11 1.6361(18) .
B2 C31 1.6661(19) .
B2 C21 1.667(2) .
C3 C4 1.525(2) .
C3 H3A 0.9800 .
C3 H3B 0.9800 .
C4 H4A 0.9800 .
C4 H4B 0.9800 .
C5 C7 1.523(2) .
C5 C6 1.526(2) .
C5 H5 0.9900 .
C6 H6A 0.9700 .
C6 H6B 0.9700 .
C6 H6C 0.9700 .
C7 H7A 0.9700 .
C7 H7B 0.9700 .
C7 H7C 0.9700 .
C8 C9 1.523(2) .
C8 C10 1.523(2) .
C8 H8 0.9900 .
C9 H9A 0.9700 .
C9 H9B 0.9700 .
C9 H9C 0.9700 .
C10 H10A 0.9700 .
C10 H10B 0.9700 .
C10 H10C 0.9700 .
N11 C16 1.3448(19) .
N11 C12 1.3522(18) .
C12 C13 1.372(2) .
C12 H12 0.9400 .
C13 C14 1.384(2) .
C13 H13 0.9400 .
C14 C15 1.376(3) .
C14 H14 0.9400 .
C15 C16 1.380(2) .
C15 H15 0.9400 .
C16 H16 0.9400 .
C21 C26 1.390(2) .
C21 C22 1.394(2) .
F22 C22 1.3499(16) .
C22 C23 1.377(2) .
F23 C23 1.3438(18) .
C23 C24 1.372(2) .
F24 C24 1.3402(17) .
C24 C25 1.373(2) .
F25 C25 1.3446(18) .
C25 C26 1.383(2) .
F26 C26 1.3498(17) .
C31 C32 1.3898(19) .
C31 C36 1.3968(19) .
F32 C32 1.3502(16) .
C32 C33 1.389(2) .
F33 C33 1.3431(17) .
C33 C34 1.373(2) .
F34 C34 1.3422(17) .
C34 C35 1.370(2) .
F35 C35 1.3437(18) .
C35 C36 1.379(2) .
F36 C36 1.3542(16) .
C41 C42 1.359(5) .
C41 C46 1.365(4) .
C41 H41 0.9400 .
C42 C43 1.370(5) .
C42 H42 0.9400 .
C43 C44 1.381(4) .
C43 H43 0.9400 .
C44 C45 1.360(4) .
C44 H44 0.9400 .
C45 C46 1.361(4) .
C45 H45 0.9400 .
C46 H46 0.9400 .
C51 C52 1.340(5) .
C51 C53 1.364(4) 2
C51 H51 0.9400 .
C52 C53 1.346(5) .
C52 H52 0.9400 .
C53 C51 1.364(4) 2
C53 H53 0.9400 .

loop_
_geom_torsion_atom_site_label_1
_geom_torsion_atom_site_label_2
_geom_torsion_atom_site_label_3
_geom_torsion_atom_site_label_4
_geom_torsion
_geom_torsion_site_symmetry_1
_geom_torsion_site_symmetry_4
C8 N1 B1 C4 165.79(13) . .
C5 N1 B1 C4 -8.2(2) . .
C8 N1 B1 C1 -6.4(2) . .
C5 N1 B1 C1 179.65(13) . .
C2 C1 B1 N1 162.80(14) . .
B2 C1 B1 N1 -74.92(19) . .
C2 C1 B1 C4 -10.42(14) . .
B2 C1 B1 C4 111.85(14) . .
B1 C1 C2 C3 28.29(14) . .
B2 C1 C2 C3 -102.55(13) . .
C2 C1 B2 N11 64.22(13) . .
B1 C1 B2 N11 -54.24(15) . .
C2 C1 B2 C31 -174.82(11) . .
B1 C1 B2 C31 66.72(17) . .
C2 C1 B2 C21 -54.86(15) . .
B1 C1 B2 C21 -173.32(11) . .
C1 C2 C3 C4 -36.45(15) . .
C2 C3 C4 B1 28.02(15) . .
N1 B1 C4 C3 176.06(14) . .
C1 B1 C4 C3 -10.48(16) . .
B1 N1 C5 C7 -67.04(19) . .
C8 N1 C5 C7 118.59(14) . .
B1 N1 C5 C6 60.63(19) . .
C8 N1 C5 C6 -113.74(15) . .
B1 N1 C8 C9 -105.72(15) . .
C5 N1 C8 C9 68.91(16) . .
B1 N1 C8 C10 127.00(14) . .
C5 N1 C8 C10 -58.38(16) . .
C1 B2 N11 C16 -104.82(14) . .
C31 B2 N11 C16 128.66(13) . .
C21 B2 N11 C16 17.55(17) . .
C1 B2 N11 C12 67.49(13) . .
C31 B2 N11 C12 -59.03(14) . .
C21 B2 N11 C12 -170.13(11) . .
C16 N11 C12 C13 -0.8(2) . .
B2 N11 C12 C13 -173.60(13) . .
N11 C12 C13 C14 -0.4(2) . .
C12 C13 C14 C15 0.8(2) . .
C13 C14 C15 C16 -0.1(2) . .
C12 N11 C16 C15 1.5(2) . .
B2 N11 C16 C15 173.73(13) . .
C14 C15 C16 N11 -1.1(2) . .
N11 B2 C21 C26 -136.33(13) . .
C1 B2 C21 C26 -20.52(19) . .
C31 B2 C21 C26 107.89(14) . .
N11 B2 C21 C22 52.43(16) . .
C1 B2 C21 C22 168.24(12) . .
C31 B2 C21 C22 -63.35(15) . .
C26 C21 C22 F22 -176.86(12) . .
B2 C21 C22 F22 -4.51(19) . .
C26 C21 C22 C23 2.6(2) . .
B2 C21 C22 C23 174.94(13) . .
F22 C22 C23 F23 -2.4(2) . .
C21 C22 C23 F23 178.17(13) . .
F22 C22 C23 C24 177.30(13) . .
C21 C22 C23 C24 -2.2(2) . .
F23 C23 C24 F24 0.6(2) . .
C22 C23 C24 F24 -179.07(13) . .
F23 C23 C24 C25 -179.67(13) . .
C22 C23 C24 C25 0.7(2) . .
F24 C24 C25 F25 1.1(2) . .
C23 C24 C25 F25 -178.67(14) . .
F24 C24 C25 C26 179.81(14) . .
C23 C24 C25 C26 0.1(2) . .
F25 C25 C26 F26 0.7(2) . .
C24 C25 C26 F26 -178.02(14) . .
F25 C25 C26 C21 179.29(14) . .
C24 C25 C26 C21 0.5(2) . .
C22 C21 C26 F26 176.70(12) . .
B2 C21 C26 F26 4.9(2) . .
C22 C21 C26 C25 -1.8(2) . .
B2 C21 C26 C25 -173.58(13) . .
N11 B2 C31 C32 -11.00(18) . .
C1 B2 C31 C32 -129.01(14) . .
C21 B2 C31 C32 104.85(14) . .
N11 B2 C31 C36 175.44(11) . .
C1 B2 C31 C36 57.43(16) . .
C21 B2 C31 C36 -68.70(14) . .
C36 C31 C32 F32 175.09(11) . .
B2 C31 C32 F32 1.2(2) . .
C36 C31 C32 C33 -3.71(19) . .
B2 C31 C32 C33 -177.55(13) . .
F32 C32 C33 F33 2.37(18) . .
C31 C32 C33 F33 -178.76(12) . .
F32 C32 C33 C34 -176.80(12) . .
C31 C32 C33 C34 2.1(2) . .
F33 C33 C34 F34 0.5(2) . .
C32 C33 C34 F34 179.63(13) . .
F33 C33 C34 C35 -178.98(13) . .
C32 C33 C34 C35 0.2(2) . .
F34 C34 C35 F35 0.6(2) . .
C33 C34 C35 F35 -179.95(13) . .
F34 C34 C35 C36 -179.84(13) . .
C33 C34 C35 C36 -0.4(2) . .
F35 C35 C36 F36 -2.4(2) . .
C34 C35 C36 F36 178.06(13) . .
F35 C35 C36 C31 177.92(13) . .
C34 C35 C36 C31 -1.6(2) . .
C32 C31 C36 F36 -176.17(11) . .
B2 C31 C36 F36 -1.61(18) . .
C32 C31 C36 C35 3.5(2) . .
B2 C31 C36 C35 178.07(13) . .
C46 C41 C42 C43 0.2(4) . .
C41 C42 C43 C44 0.4(4) . .
C42 C43 C44 C45 -0.8(4) . .
C43 C44 C45 C46 0.5(4) . .
C44 C45 C46 C41 0.1(4) . .
C42 C41 C46 C45 -0.5(4) . .
C53 C51 C52 C53 0.7(5) 2 .
C51 C52 C53 C51 -0.7(5) . 2
